data_7012658
loop_
_publ_author_name
'Gao, En-Qing'
'Bai, Shi-Qiang'
'Wang, Zhe-Ming'
'Yan, Chun-Hua'

_publ_section_title
;
 One- and two-dimensional metal--dicyanamido complexes with a flexible
 bridging co-ligand: structural and magnetic propertiesElectronic
 supplementary information (ESI) available: a scheme of the different
 bridging network topologies of dca complexes. See
 http://www.rsc.org/suppdata/dt/b2/b212886a/
;
_journal_issue 9
_journal_name_full 'Dalton Transactions'
_journal_page_first 1759
_journal_paper_doi 10.1039/b212886a
_journal_year 2003
_chemical_formula_sum 'C17 H14 Cd N8'
_chemical_formula_weight 442.76
_space_group_IT_number 15
_symmetry_cell_setting monoclinic
_symmetry_space_group_name_Hall '-C 2yc'
_symmetry_space_group_name_H-M 'C 1 2/c 1'
_atom_sites_solution_hydrogens geom
_atom_sites_solution_primary direct
_atom_sites_solution_secondary difmap
_audit_creation_method SHELXL-97
_cell_angle_alpha 90.00
_cell_angle_beta 122.0231(19)
_cell_angle_gamma 90.00
_cell_formula_units_Z 4
_cell_length_a 16.3548(5)
_cell_length_b 10.4935(4)
_cell_length_c 13.0115(4)
_cell_measurement_reflns_used 8226
_cell_measurement_temperature 293(2)
_cell_measurement_theta_max 27.485
_cell_measurement_theta_min 3.395
_cell_volume 1893.23(12)
_computing_cell_refinement 'HKL Scalepack (Otwinowski & Minor, 1997)'
_computing_data_collection 'KappaCCD (Nonius B. V., 1998)'
_computing_data_reduction 'HKL Denzo (Otwinowski & Minor, 1997) & maXus (Mackay et al., 1998)'
_computing_molecular_graphics 'Bruker SHELXTL V5.1 (Sheldrick, 1998)'
_computing_publication_material 'SHELXL-97 (Sheldrick, 1997)'
_computing_structure_refinement 'SHELXL-97 (Sheldrick, 1997)'
_computing_structure_solution 'SHELXS-97 (Sheldrick, 1997)'
_diffrn_ambient_temperature 293(2)
_diffrn_detector_area_resol_mean 0.76
_diffrn_measured_fraction_theta_full 0.983
_diffrn_measured_fraction_theta_max 0.983
_diffrn_measurement_device_type 'NONIUS KappaCCD Diffractometer'
_diffrn_measurement_method CCD
_diffrn_radiation_monochromator graphite
_diffrn_radiation_source 'fine-focus sealed tube'
_diffrn_radiation_type MoK\a
_diffrn_radiation_wavelength 0.71073
_diffrn_reflns_av_R_equivalents 0.0760
_diffrn_reflns_av_sigmaI/netI 0.0580
_diffrn_reflns_limit_h_max 21
_diffrn_reflns_limit_h_min -21
_diffrn_reflns_limit_k_max 13
_diffrn_reflns_limit_k_min -13
_diffrn_reflns_limit_l_max 16
_diffrn_reflns_limit_l_min -16
_diffrn_reflns_number 16206
_diffrn_reflns_theta_full 27.48
_diffrn_reflns_theta_max 27.48
_diffrn_reflns_theta_min 3.50
_diffrn_standards_decay_% 0
_exptl_absorpt_coefficient_mu 1.171
_exptl_absorpt_correction_T_max 0.893
_exptl_absorpt_correction_T_min 0.841
_exptl_absorpt_correction_type empirical
_exptl_absorpt_process_details '(Blessing, 1995, 1997)'
_exptl_crystal_colour colorless
_exptl_crystal_density_diffrn 1.553
_exptl_crystal_density_method 'not measured'
_exptl_crystal_description column
_exptl_crystal_F_000 880
_exptl_crystal_size_max 0.35
_exptl_crystal_size_mid 0.1
_exptl_crystal_size_min 0.1
_refine_diff_density_max 0.510
_refine_diff_density_min -0.397
_refine_diff_density_rms 0.071
_refine_ls_extinction_coef 0.0027(4)
_refine_ls_extinction_expression Fc^*^=kFc[1+0.001xFc^2^\l^3^/sin(2\q)]^-1/4^
_refine_ls_extinction_method SHELXL
_refine_ls_goodness_of_fit_ref 1.005
_refine_ls_hydrogen_treatment mixed
_refine_ls_matrix_type full
_refine_ls_number_parameters 121
_refine_ls_number_reflns 2132
_refine_ls_number_restraints 0
_refine_ls_restrained_S_all 1.005
_refine_ls_R_factor_all 0.0878
_refine_ls_R_factor_gt 0.0341
_refine_ls_shift/su_max 0.000
_refine_ls_shift/su_mean 0.000
_refine_ls_structure_factor_coef Fsqd
_refine_ls_weighting_details 'calc w=1/[\s^2^(Fo^2^)+(0.0334P)^2^+0.9242P] where P=(Fo^2^+2Fc^2^)/3'
_refine_ls_weighting_scheme calc
_refine_ls_wR_factor_gt 0.0678
_refine_ls_wR_factor_ref 0.0801
_reflns_number_gt 1255
_reflns_number_total 2132
_reflns_threshold_expression >2sigma(I)
_cod_data_source_file b212886a.txt
_cod_data_source_block CCDC185726
_cod_original_cell_volume 1893.23(11)
_cod_original_sg_symbol_H-M C2/c
_cod_database_code 7012658

loop_
_symmetry_equiv_pos_as_xyz
'x, y, z'
'-x, y, -z+1/2'
'x+1/2, y+1/2, z'
'-x+1/2, y+1/2, -z+1/2'
'-x, -y, -z'
'x, -y, z-1/2'
'-x+1/2, -y+1/2, -z'
'x+1/2, -y+1/2, z-1/2'

loop_
_atom_site_label
_atom_site_type_symbol
_atom_site_fract_x
_atom_site_fract_y
_atom_site_fract_z
_atom_site_U_iso_or_equiv
_atom_site_adp_type
_atom_site_occupancy
_atom_site_symmetry_multiplicity
_atom_site_calc_flag
_atom_site_refinement_flags
_atom_site_disorder_assembly
_atom_site_disorder_group
Cd1 Cd 0.2500 0.2500 0.0000 0.05122(18) Uani 1 2 d S . .
N1 N 0.3179(2) 0.4482(3) 0.0758(3) 0.0595(8) Uani 1 1 d . . .
N2 N 0.3198(2) 0.1706(4) 0.1959(3) 0.0745(10) Uani 1 1 d . . .
N3 N 0.6147(2) 0.1908(4) 0.5049(3) 0.0716(9) Uani 1 1 d . . .
N4 N 0.4477(2) 0.1255(5) 0.4009(3) 0.1032(15) Uani 1 1 d . . .
C1 C 0.5000 0.8748(6) 0.2500 0.153(5) Uani 1 2 d S . .
H1A H 0.4893 0.9310 0.3000 0.184 Uiso 1 1 d R . .
C2 C 0.4089(3) 0.8383(4) 0.1701(6) 0.116(2) Uani 1 1 d . . .
H2A H 0.3896 0.8796 0.0938 0.139 Uiso 1 1 calc R . .
H2B H 0.3691 0.8743 0.1977 0.139 Uiso 1 1 calc R . .
C3 C 0.3811(3) 0.6999(5) 0.1419(5) 0.0797(14) Uani 1 1 d . . .
C4 C 0.3350(3) 0.6359(5) 0.1878(4) 0.0883(15) Uani 1 1 d . . .
H4A H 0.3241 0.6761 0.2431 0.106 Uiso 1 1 calc R . .
C5 C 0.3044(3) 0.5124(5) 0.1532(4) 0.0796(13) Uani 1 1 d . . .
H5A H 0.2726 0.4720 0.1859 0.096 Uiso 1 1 calc R . .
C6 C 0.3640(3) 0.5103(4) 0.0317(4) 0.0766(12) Uani 1 1 d . . .
H6A H 0.3756 0.4677 -0.0220 0.092 Uiso 1 1 calc R . .
C7 C 0.3951(3) 0.6337(4) 0.0617(4) 0.0854(14) Uani 1 1 d . . .
H7A H 0.4260 0.6729 0.0273 0.102 Uiso 1 1 calc R . .
C8 C 0.3828(2) 0.1548(4) 0.2913(3) 0.0556(9) Uani 1 1 d . . .
C9 C 0.5364(3) 0.1638(4) 0.4507(3) 0.0583(9) Uani 1 1 d . . .

loop_
_atom_site_aniso_label
_atom_site_aniso_U_11
_atom_site_aniso_U_22
_atom_site_aniso_U_33
_atom_site_aniso_U_23
_atom_site_aniso_U_13
_atom_site_aniso_U_12
Cd1 0.0349(2) 0.0465(2) 0.0490(2) -0.00179(18) 0.00646(15) -0.00208(19)
N1 0.0495(17) 0.0523(19) 0.0613(19) -0.0107(15) 0.0190(16) -0.0075(15)
N2 0.0543(19) 0.087(3) 0.054(2) 0.0092(18) 0.0102(17) 0.0000(19)
N3 0.0452(18) 0.081(2) 0.070(2) 0.0076(18) 0.0174(17) -0.0075(17)
N4 0.052(2) 0.161(4) 0.062(2) 0.036(2) 0.0064(18) -0.023(2)
C1 0.078(5) 0.028(4) 0.214(9) 0.000 -0.016(5) 0.000
C2 0.078(3) 0.045(3) 0.171(5) -0.021(3) 0.029(3) 0.001(3)
C3 0.051(2) 0.049(2) 0.104(4) -0.016(3) 0.017(2) -0.003(2)
C4 0.068(3) 0.079(3) 0.112(4) -0.042(3) 0.043(3) -0.012(3)
C5 0.071(3) 0.075(3) 0.096(3) -0.026(3) 0.046(3) -0.019(2)
C6 0.086(3) 0.063(3) 0.084(3) -0.016(2) 0.047(3) -0.018(2)
C7 0.092(3) 0.057(3) 0.105(3) -0.008(3) 0.051(3) -0.024(2)
C8 0.0438(19) 0.059(3) 0.054(2) 0.0010(17) 0.0189(19) -0.0029(17)
C9 0.054(2) 0.063(3) 0.049(2) 0.0030(18) 0.0207(18) 0.003(2)

loop_
_atom_type_symbol
_atom_type_description
_atom_type_scat_dispersion_real
_atom_type_scat_dispersion_imag
_atom_type_scat_source
C C 0.0033 0.0016 'International Tables Vol C Tables 4.2.6.8 and 6.1.1.4'
H H 0.0000 0.0000 'International Tables Vol C Tables 4.2.6.8 and 6.1.1.4'
N N 0.0061 0.0033 'International Tables Vol C Tables 4.2.6.8 and 6.1.1.4'
Cd Cd -0.8075 1.2024 'International Tables Vol C Tables 4.2.6.8 and 6.1.1.4'

loop_
_geom_angle_atom_site_label_1
_geom_angle_atom_site_label_2
_geom_angle_atom_site_label_3
_geom_angle
_geom_angle_site_symmetry_1
_geom_angle_site_symmetry_3
_geom_angle_publ_flag
N1 Cd1 N1 180.0 . 7 ?
N1 Cd1 N2 89.50(12) . 7 ?
N1 Cd1 N2 90.50(12) 7 7 ?
N1 Cd1 N2 90.50(12) . . ?
N1 Cd1 N2 89.50(12) 7 . ?
N2 Cd1 N2 180.0(2) 7 . ?
N1 Cd1 N3 89.78(12) . 8_455 ?
N1 Cd1 N3 90.22(12) 7 8_455 ?
N2 Cd1 N3 90.73(12) 7 8_455 ?
N2 Cd1 N3 89.27(12) . 8_455 ?
N1 Cd1 N3 90.22(12) . 2_655 ?
N1 Cd1 N3 89.78(12) 7 2_655 ?
N2 Cd1 N3 89.27(12) 7 2_655 ?
N2 Cd1 N3 90.73(12) . 2_655 ?
N3 Cd1 N3 180.00(14) 8_455 2_655 ?
C5 N1 C6 116.0(4) . . ?
C5 N1 Cd1 123.1(3) . . ?
C6 N1 Cd1 120.5(3) . . ?
C8 N2 Cd1 152.9(3) . . ?
C9 N3 Cd1 146.5(3) . 2_655 ?
C8 N4 C9 121.7(4) . . ?
C2 C1 C2 146.9(6) . 2_655 ?
C1 C2 C3 122.0(5) . . ?
C4 C3 C7 116.1(4) . . ?
C4 C3 C2 122.3(5) . . ?
C7 C3 C2 121.5(5) . . ?
C3 C4 C5 120.7(5) . . ?
N1 C5 C4 123.4(4) . . ?
N1 C6 C7 123.3(4) . . ?
C6 C7 C3 120.6(5) . . ?
N2 C8 N4 172.5(4) . . ?
N3 C9 N4 172.5(4) . . ?

loop_
_geom_bond_atom_site_label_1
_geom_bond_atom_site_label_2
_geom_bond_distance
_geom_bond_site_symmetry_2
_geom_bond_publ_flag
Cd1 N1 2.317(3) . ?
Cd1 N1 2.317(3) 7 ?
Cd1 N2 2.325(3) 7 ?
Cd1 N2 2.325(3) . ?
Cd1 N3 2.331(3) 8_455 ?
Cd1 N3 2.331(3) 2_655 ?
N1 C5 1.323(5) . ?
N1 C6 1.335(5) . ?
N2 C8 1.129(4) . ?
N3 C9 1.123(4) . ?
N3 Cd1 2.331(3) 2_655 ?
N4 C8 1.284(4) . ?
N4 C9 1.300(5) . ?
C1 C2 1.343(5) . ?
C1 C2 1.343(5) 2_655 ?
C2 C3 1.509(7) . ?
C3 C4 1.361(7) . ?
C3 C7 1.370(7) . ?
C4 C5 1.376(6) . ?
C6 C7 1.370(6) . ?
